data_2000410
loop_
_publ_author_name
'Ferguson, G.'
'Ruhl, B. L.'
'McKervey, M. A.'
'Browne, C. M.'

_publ_section_title
;
 Bis(5-chloro-2-hydroxy-1,3-xylyl)-18-crown-4
;
_journal_issue 12
_journal_name_full 'Acta Crystallographica Section C'
_journal_page_first 2262
_journal_page_last 2264
_journal_paper_doi 10.1107/S0108270192007832
_journal_volume 48
_journal_year 1992
_chemical_formula_moiety 'C20 H22 Cl2 O6 '
_chemical_formula_sum 'C20 H22 Cl2 O6'
_chemical_formula_weight 429.29
_chemical_name_systematic
;
Bis(5-chloro-2-hydroxy-1,3-xylyl)-18-crown-4
;
_space_group_IT_number 61
_symmetry_cell_setting orthorhombic
_symmetry_space_group_name_Hall '-P 2bc 2ac'
_symmetry_space_group_name_H-M 'P c a b'
_cell_angle_alpha 90.0
_cell_angle_beta 90.0
_cell_angle_gamma 90.0
_cell_formula_units_Z 4
_cell_length_a 6.5779(15)
_cell_length_b 15.5650(13)
_cell_length_c 19.217(2)
_cell_measurement_reflns_used 25
_cell_measurement_temperature 293
_cell_measurement_theta_max 25.00
_cell_measurement_theta_min 20.00
_cell_volume 1967.5(5)
_computing_cell_refinement 'Enraf-Nonius CAD4 system'
_computing_data_collection 'Enraf-Nonius CAD4 system'
_computing_data_reduction 'NRCVAX DATRD2'
_computing_molecular_graphics NRCVAX
_computing_publication_material 'NRCVAX TABLES'
_computing_structure_refinement 'NRCVAX LSTSQ'
_computing_structure_solution 'NRCVAX SOLVER'
_diffrn_ambient_temperature 293
_diffrn_measurement_device 'Nonius CAD-4    '
_diffrn_measurement_method '\q/2\q scan b/P/b '
_diffrn_radiation_monochromator graphite
_diffrn_radiation_source 'xray tube'
_diffrn_radiation_type 'Molybdenum K\a'
_diffrn_radiation_wavelength 0.70930
_diffrn_reflns_av_R_equivalents 0.000
_diffrn_reflns_limit_h_max 8
_diffrn_reflns_limit_h_min 0
_diffrn_reflns_limit_k_max 19
_diffrn_reflns_limit_k_min 0
_diffrn_reflns_limit_l_max 24
_diffrn_reflns_limit_l_min 0
_diffrn_reflns_number 2149
_diffrn_reflns_theta_max 26.94
_diffrn_reflns_theta_min 2.00
_diffrn_standards_decay_% +-1.0
_diffrn_standards_interval_time 120
_diffrn_standards_number 3
_exptl_absorpt_coefficient_mu 0.36
_exptl_absorpt_correction_type none
_exptl_crystal_colour colourless
_exptl_crystal_density_diffrn 1.449
_exptl_crystal_description plate
_exptl_crystal_F_000 897.41
_exptl_crystal_size_max 0.15
_exptl_crystal_size_mid 0.30
_exptl_crystal_size_min 0.33
_refine_diff_density_max 0.21
_refine_diff_density_min -0.20
_refine_ls_goodness_of_fit_obs 1.09
_refine_ls_matrix_type full
_refine_ls_number_parameters 127
_refine_ls_number_reflns 1171
_refine_ls_R_factor_obs 0.0427
_refine_ls_shift/esd_max 0.03
_refine_ls_structure_factor_coef F
_refine_ls_weighting_details 'w = 1/[\s^2^(F)+0.0008F^2^]'
_refine_ls_weighting_scheme calc
_refine_ls_wR_factor_obs 0.0373
_reflns_number_observed 1171
_reflns_number_total 2149
_reflns_observed_criterion 'Inet > 3.0\s(Inet)'
_cod_data_source_file li1019.cif
_cod_data_source_block CLPHO6
_cod_depositor_comments
;
The following automatic conversions were performed:
'_symmetry_cell_setting' value 'Orthorhombic' changed to 'orthorhombic'
according to '/home/saulius/struct/CIF-dictionaries/cif_core.dic'
dictionary named 'cif_core.dic' version 2.4.1 from
2010-06-29.

'_refine_ls_matrix_type' value 'Full' changed to 'full'
according to '/home/saulius/struct/CIF-dictionaries/cif_core.dic'
dictionary named 'cif_core.dic' version 2.4.1 from 2010-06-29.

Automatic conversion script
Id: cif_fix_enum 1527 2010-12-29 10:47:43Z saulius 

The following automatic conversions were performed:

'_symmetry_cell_setting' value 'Orthorhombic' changed to
'orthorhombic' according to
/home/saulius/struct/CIF-dictionaries/cif_core.dic dictionary named
'cif_core.dic' version 2.4.1 from
2010-06-29.

'_refine_ls_matrix_type' value 'Full' changed to 'full'
according to /home/saulius/struct/CIF-dictionaries/cif_core.dic
dictionary named 'cif_core.dic' version 2.4.1 from 2010-06-29.

Automatic conversion script
Id: cif_fix_values 1715 2011-07-08 13:25:40Z adriana 

The following automatic conversions were performed:

'_refine_ls_weighting_scheme' value '1/[\s^2^(F)+0.0008F^2^]' was
changed to 'calc'. New tag '_refine_ls_weighting_details' was
created. The value of the new tag was set to 'w =
1/[\s^2^(F)+0.0008F^2^]'.

Automatic conversion script
Id: cif_fix_values 3143 2015-03-26 13:38:13Z robertas 
;
_cod_original_cell_volume 1967.6(5)
_cod_original_formula_sum 'C20 H22 Cl2 O6 '
_cod_database_code 2000410

loop_
_symmetry_equiv_pos_as_xyz
x,y,z
-x,-y,-z
1/2-x,y,1/2+z
1/2+x,-y,1/2-z
1/2+x,1/2-y,z
1/2-x,1/2+y,-z
-x,1/2-y,1/2+z
x,1/2+y,1/2-z

loop_
_atom_site_aniso_label
_atom_site_aniso_U_11
_atom_site_aniso_U_22
_atom_site_aniso_U_33
_atom_site_aniso_U_12
_atom_site_aniso_U_13
_atom_site_aniso_U_23
_atom_site_aniso_type_symbol
Cl 0.0984(7) 0.0636(6) 0.0824(7) -0.0052(6) 0.0742(6) 0.0371(6) Cl
O1 0.0511(13) 0.0395(12) 0.0874(17) 0.0025(11) 0.0299(13) 0.0148(12) O
O2 0.0528(13) 0.0388(12) 0.0662(14) 0.0041(11) 0.0009(12) -0.0039(11) O
O3 0.0499(13) 0.0404(11) 0.0719(15) 0.0130(10) 0.0252(12) 0.0029(11) O
C1 0.0448(19) 0.0410(17) 0.0446(17) -0.0095(16) -0.0074(16) -0.0020(15) C
C2 0.048(2) 0.0431(17) 0.0435(17) 0.0040(16) -0.0012(16) -0.0173(15) C
C3 0.050(2) 0.0548(19) 0.0355(16) 0.0026(16) 0.0102(17) -0.0117(15) C
C4 0.056(2) 0.0461(17) 0.0378(16) -0.0074(17) 0.0045(16) 0.0008(15) C
C5 0.055(2) 0.0384(16) 0.0413(17) 0.0044(16) -0.0088(16) -0.0061(14) C
C6 0.0416(19) 0.0390(16) 0.0430(17) 0.0009(15) -0.0082(15) -0.0097(15) C
C7 0.068(2) 0.051(2) 0.049(2) 0.0245(18) 0.0075(18) -0.0136(16) C
C8 0.0427(19) 0.0371(17) 0.071(2) -0.0033(14) 0.0044(17) -0.0086(17) C
C9 0.0395(18) 0.0531(19) 0.064(2) -0.0044(16) 0.0115(17) -0.0085(17) C
C10 0.046(2) 0.056(2) 0.069(2) 0.0325(17) 0.0051(17) 0.0166(19) C

loop_
_atom_site_label
_atom_site_fract_x
_atom_site_fract_y
_atom_site_fract_z
_atom_site_U_iso_or_equiv
_atom_site_thermal_displace_type
_atom_site_calc_flag
_atom_site_refinement_flags
_atom_site_type_symbol
Cl 0.13443(15) 0.32911(6) 0.73618(5) 0.08153 Uani ? . Cl
O(1) 0.5434(3) 0.59813(12) 0.57668(11) 0.05939 Uani ? . O
O(2) 0.1820(3) 0.68462(11) 0.58317(10) 0.05267 Uani ? . O
O(3) 0.7299(3) 0.34843(12) 0.56061(10) 0.05411 Uani ? . O
C(1) 0.4422(4) 0.53708(18) 0.61435(14) 0.04351 Uani ? . C
C(2) 0.2652(5) 0.55617(18) 0.65125(14) 0.04499 Uani ? . C
C(3) 0.1703(4) 0.49178(19) 0.68887(14) 0.04665 Uani ? . C
C(4) 0.2549(5) 0.41090(17) 0.68970(14) 0.04668 Uani ? . C
C(5) 0.4297(5) 0.39144(17) 0.65346(14) 0.04491 Uani ? . C
C(6) 0.5262(4) 0.45472(17) 0.61502(14) 0.04125 Uani ? . C
C(7) 0.1804(5) 0.64641(19) 0.65119(15) 0.05630 Uani ? . C
C(8) 0.7160(5) 0.43719(17) 0.57396(16) 0.05037 Uani ? . C
C(9) 0.0337(5) 0.64844(19) 0.53708(16) 0.05237 Uani ? . C
C(10) 0.9233(5) 0.32167(19) 0.53472(16) 0.05715 Uani ? . C
H(O1) 0.445 0.653 0.569 0.0600 Uiso ? . H
H(3) 0.024 0.513 0.722 0.0600 Uiso ? . H
H(5) 0.492 0.329 0.652 0.0600 Uiso ? . H
H(71) 0.023 0.645 0.676 0.0600 Uiso ? . H
H(72) 0.264 0.691 0.685 0.0600 Uiso ? . H
H(81) 0.711 0.479 0.531 0.0600 Uiso ? . H
H(82) 0.844 0.468 0.600 0.0600 Uiso ? . H
H(91) 0.027 0.583 0.537 0.0600 Uiso ? . H
H(92) -0.109 0.662 0.559 0.0600 Uiso ? . H
H(101) 0.916 0.253 0.542 0.0600 Uiso ? . H
H(102) 1.045 0.342 0.566 0.0600 Uiso ? . H

loop_
_atom_type_symbol
_atom_type_description
_atom_type_scat_dispersion_real
_atom_type_scat_dispersion_imag
_atom_type_scat_source
C ? 0.002 0.002 'International Tables Vol. IV Table 2.2B'
H ? 0.000 0.000 'International Tables Vol. IV Table 2.2B'
Cl ? 0.132 0.159 'International Tables Vol. IV Table 2.2B'
O ? 0.008 0.006 'International Tables Vol. IV Table 2.2B'

loop_
_geom_angle_atom_site_label_1
_geom_angle_atom_site_label_2
_geom_angle_atom_site_label_3
_geom_angle_site_symmetry_1
_geom_angle_site_symmetry_2
_geom_angle_site_symmetry_3
_geom_angle
_geom_angle_publ_flag
C(1) O(1) H(O1) . . . 109.5 no
C(7) O(2) C(9) . . . 113.3(2) yes
C(8) O(3) C(10) . . . 114.1(2) yes
O(1) C(1) C(2) . . . 121.8(3) yes
O(1) C(1) C(6) . . . 116.8(3) yes
C(2) C(1) C(6) . . . 121.4(3) yes
C(1) C(2) C(3) . . . 119.2(3) yes
C(1) C(2) C(7) . . . 120.4(3) yes
C(3) C(2) C(7) . . . 120.4(3) yes
C(2) C(3) C(4) . . . 119.1(3) yes
C(2) C(3) H(3) . . . 116.3 no
C(4) C(3) H(3) . . . 124.5 no
Cl C(4) C(3) . . . 119.3(2) yes
Cl C(4) C(5) . . . 118.5(2) yes
C(3) C(4) C(5) . . . 122.2(3) yes
C(4) C(5) C(6) . . . 119.7(3) yes
C(4) C(5) H(5) . . . 122.8 no
C(6) C(5) H(5) . . . 117.5 no
C(1) C(6) C(5) . . . 118.5(3) yes
C(1) C(6) C(8) . . . 119.4(2) yes
C(5) C(6) C(8) . . . 122.1(2) yes
O(2) C(7) C(2) . . . 112.5(2) yes
O(2) C(7) H(71) . . . 113.1 no
O(2) C(7) H(72) . . . 105.7 no
C(2) C(7) H(71) . . . 108.6 no
C(2) C(7) H(72) . . . 113.7 no
H(71) C(7) H(72) . . . 102.9 no
O(3) C(8) C(6) . . . 109.2(2) yes
O(3) C(8) H(81) . . . 118.3 no
O(3) C(8) H(82) . . . 117.4 no
C(6) C(8) H(81) . . . 105.6 no
C(6) C(8) H(82) . . . 108.5 no
H(81) C(8) H(82) . . . 96.7 no
O(2) C(9) C(10) . . 2_666 108.8(2) yes
O(2) C(9) H(91) . . . 115.4 no
O(2) C(9) H(92) . . . 106.1 no
C(10) C(9) H(91) 2_666 . . 108.4 no
C(10) C(9) H(92) 2_666. . . 118.7 no
H(91) C(9) H(92) . . . 99.7 no
O(3) C(10) C(9) . . 2_666 113.7(2) yes
O(3) C(10) H(101) . . . 101.8 no
O(3) C(10) H(102) . . . 113.2 no
C(9) C(10) H(101) 2_666. . . 115.7 no
C(9) C(10) H(102) 2_666. . . 107.1 no
H(101) C(10) H(102) . . . 105.1 no
O(1) H(O1) O(2) . . . 139.0 no

loop_
_geom_bond_atom_site_label_1
_geom_bond_atom_site_label_2
_geom_bond_site_symmetry_1
_geom_bond_site_symmetry_2
_geom_bond_distance
_geom_bond_publ_flag
Cl C(4) . . 1.745(3) yes
O(1) C(1) . . 1.368(3) yes
O(1) H(O1) . . 1.09 no
O(2) C(7) . . 1.436(3) yes
O(2) C(9) . . 1.433(4) yes
O(3) C(8) . . 1.408(3) yes
O(3) C(10) . . 1.428(4) yes
C(1) C(2) . . 1.395(4) yes
C(1) C(6) . . 1.396(4) yes
C(2) C(3) . . 1.385(4) yes
C(2) C(7) . . 1.511(4) yes
C(3) C(4) . . 1.377(4) yes
C(3) H(3) . . 1.20 no
C(4) C(5) . . 1.378(4) yes
C(5) C(6) . . 1.385(4) yes
C(5) H(5) . . 1.05 no
C(6) C(8) . . 1.502(4) yes
C(7) H(71) . . 1.14 no
C(7) H(72) . . 1.09 no
C(8) H(81) . . 1.05 no
C(8) H(82) . . 1.09 no
C(9) C(10) . 2_666 1.483(4) yes
C(9) H(91) . . 1.02 no
C(9) H(92) . . 1.05 no
C(10) H(101) . . 1.08 no
C(10) H(102) . . 1.05 no

loop_
_geom_contact_atom_site_label_1
_geom_contact_atom_site_label_2
_geom_contact_distance
_geom_contact_site_symmetry_1
_geom_contact_site_symmetry_2
_geom_contact_publ_flag
O(1) O(2) 2.735(3) . . yes
H(O1) O(2) 1.82 . . no

loop_
_geom_torsion_atom_site_label_1
_geom_torsion_atom_site_label_2
_geom_torsion_atom_site_label_3
_geom_torsion_atom_site_label_4
_geom_torsion_site_symmetry_1
_geom_torsion_site_symmetry_2
_geom_torsion_site_symmetry_3
_geom_torsion_site_symmetry_4
_geom_torsion
_geom_torsion_publ_flag
C(9) O(2) C(7) C(2) . . . . 71.8(2) yes
C(7) O(2) C(9) C(10) . . . 2_666 -168.0(3) yes
C(10) O(3) C(8) C(6) . . . . -167.7(3) yes
C(8) O(3) C(10) C(9) . . . 2_666 -69.7(2) yes
O(1) C(1) C(2) C(3) . . . . -179.5(4) no
O(1) C(1) C(2) C(7) . . . . -0.60(10) no
C(6) C(1) C(2) C(3) . . . . -0.5(2) no
C(6) C(1) C(2) C(7) . . . . 178.4(4) no
O(1) C(1) C(6) C(5) . . . . 179.0(4) no
O(1) C(1) C(6) C(8) . . . . -1.40(10) no
C(2) C(1) C(6) C(5) . . . . 0.0(2) no
C(2) C(1) C(6) C(8) . . . . 179.5(3) no
C(1) C(2) C(3) C(4) . . . . 1.0(2) no
C(7) C(2) C(3) C(4) . . . . -177.9(4) no
C(1) C(2) C(7) O(2) . . . . 43.9(2) yes
C(3) C(2) C(7) O(2) . . . . -137.2(3) no
C(2) C(3) C(4) Cl . . . . -179.3(3) no
C(2) C(3) C(4) C(5) . . . . -1.0(2) no
Cl C(4) C(5) C(6) . . . . 178.7(3) no
C(3) C(4) C(5) C(6) . . . . 0.4(2) no
C(4) C(5) C(6) C(1) . . . . 0.1(2) no
C(4) C(5) C(6) C(8) . . . . -179.4(4) no
C(1) C(6) C(8) O(3) . . . . -158.2(3) yes
C(5) C(6) C(8) O(3) . . . . 21.3(2) no
O(2) C(9) C(10) O(3) . . 2_666 2_666 62.1(2) yes
